data_2213094
loop_
_publ_author_name
'Johnston, Andrea'
'Florence, Alastair J.'
'Fernandes, Philippe'
'Kennedy, Alan R.'

_publ_section_title
;
 Chlorothiazide <i>N</i>,<i>N</i>-dimethylacetamide disolvate
;
_journal_coeditor_code AT2264
_journal_issue 5
_journal_name_full 'Acta Crystallographica Section E'
_journal_page_first o2422
_journal_page_last o2422
_journal_paper_doi 10.1107/S1600536807016388
_journal_volume 63
_journal_year 2007
_chemical_formula_iupac 'C7 H6 Cl N3 O4 S2 , 2C4 H9 N O'
_chemical_formula_moiety 'C7 H6 Cl N3 O4 S2 , 2C4 H9 N O'
_chemical_formula_sum 'C15 H24 Cl N5 O6 S2'
_chemical_formula_weight 469.96
_chemical_name_common 'chlorothiazide N,N-dimethylacetamide solvate'
_chemical_name_systematic
;
6-chloro-2<i>H</i>-1,2,4-benzothiadiazine-7-sulfonamide
1,1-dioxide N,N-dimethylacetamide disolvate
;
_space_group_IT_number 14
_symmetry_cell_setting monoclinic
_symmetry_space_group_name_Hall '-P 2yn'
_symmetry_space_group_name_H-M 'P 1 21/n 1'
_atom_sites_solution_hydrogens geom
_atom_sites_solution_primary direct
_atom_sites_solution_secondary difmap
_cell_angle_alpha 90.00
_cell_angle_beta 105.231(2)
_cell_angle_gamma 90.00
_cell_formula_units_Z 4
_cell_length_a 8.2037(3)
_cell_length_b 24.5226(6)
_cell_length_c 10.6443(3)
_cell_measurement_reflns_used 8879
_cell_measurement_temperature 123(2)
_cell_measurement_theta_max 27.10
_cell_measurement_theta_min 1.00
_cell_volume 2066.16(11)
_computing_cell_refinement 'DENZO and COLLECT'
_computing_data_collection
;
COLLECT (Nonius, 1998) and DENZO (Otwinowski & Minor, 1997)
;
_computing_data_reduction DENZO
_computing_molecular_graphics 'PLATON (Spek, 2003) and ORTEP-3 (Farrugia, 1997)'
_computing_publication_material SHELXL97
_computing_structure_refinement 'SHELXL97 (Sheldrick, 1997)'
_computing_structure_solution 'SHELXS97 (Sheldrick, 1997)'
_diffrn_ambient_temperature 123(2)
_diffrn_measured_fraction_theta_full 1.000
_diffrn_measured_fraction_theta_max 1.000
_diffrn_measurement_device_type 'Nonius Kappa CCD area-detector'
_diffrn_measurement_method '\f and \w'
_diffrn_radiation_monochromator graphite
_diffrn_radiation_source 'fine-focus sealed tube'
_diffrn_radiation_type MoK\a
_diffrn_radiation_wavelength 0.71073
_diffrn_reflns_av_R_equivalents 0.0942
_diffrn_reflns_av_sigmaI/netI 0.0730
_diffrn_reflns_limit_h_max 10
_diffrn_reflns_limit_h_min -9
_diffrn_reflns_limit_k_max 30
_diffrn_reflns_limit_k_min -30
_diffrn_reflns_limit_l_max 13
_diffrn_reflns_limit_l_min -13
_diffrn_reflns_number 15173
_diffrn_reflns_theta_full 26.00
_diffrn_reflns_theta_max 26.00
_diffrn_reflns_theta_min 1.66
_diffrn_standards_decay_% 0
_diffrn_standards_number 0
_exptl_absorpt_coefficient_mu 0.430
_exptl_absorpt_correction_type none
_exptl_crystal_colour colourless
_exptl_crystal_density_diffrn 1.511
_exptl_crystal_density_method 'not measured'
_exptl_crystal_description bar
_exptl_crystal_F_000 984
_exptl_crystal_size_max 0.25
_exptl_crystal_size_mid 0.12
_exptl_crystal_size_min 0.06
_refine_diff_density_max 0.342
_refine_diff_density_min -0.391
_refine_ls_extinction_method none
_refine_ls_goodness_of_fit_ref 1.023
_refine_ls_hydrogen_treatment mixed
_refine_ls_matrix_type full
_refine_ls_number_parameters 315
_refine_ls_number_reflns 4061
_refine_ls_number_restraints 0
_refine_ls_restrained_S_all 1.023
_refine_ls_R_factor_all 0.0982
_refine_ls_R_factor_gt 0.0441
_refine_ls_shift/su_max 0.002
_refine_ls_shift/su_mean 0.000
_refine_ls_structure_factor_coef Fsqd
_refine_ls_weighting_details 'calc w = 1/[\s^2^(Fo^2^)+(0.0359P)^2^+1.0897P] where P=(Fo^2^+2Fc^2^)/3'
_refine_ls_weighting_scheme calc
_refine_ls_wR_factor_gt 0.0816
_refine_ls_wR_factor_ref 0.0981
_reflns_number_gt 2579
_reflns_number_total 4061
_reflns_threshold_expression I>2\s(I)
_cod_data_source_file at2264.cif
_cod_data_source_block I
_cod_original_sg_symbol_H-M 'P 21/n'
_cod_database_code 2213094
_cod_database_fobs_code 2213094

loop_
_symmetry_equiv_pos_as_xyz
'x, y, z'
'-x+1/2, y+1/2, -z+1/2'
'-x, -y, -z'
'x-1/2, -y-1/2, z-1/2'

loop_
_atom_site_type_symbol
_atom_site_label
_atom_site_fract_x
_atom_site_fract_y
_atom_site_fract_z
_atom_site_U_iso_or_equiv
_atom_site_adp_type
_atom_site_calc_flag
_atom_site_refinement_flags
_atom_site_occupancy
_atom_site_disorder_assembly
_atom_site_disorder_group
Cl Cl1 0.86503(9) 1.06818(3) 0.36097(7) 0.0287(2) Uani d . 1 . .
S S1 0.62335(10) 0.87377(3) 0.64178(7) 0.0265(2) Uani d . 1 . .
S S2 0.75667(9) 0.95507(3) 0.20371(7) 0.0266(2) Uani d . 1 . .
O O1 0.4740(3) 0.84724(8) 0.56543(18) 0.0371(6) Uani d . 1 . .
O O2 0.7733(3) 0.84094(8) 0.68134(19) 0.0378(6) Uani d . 1 . .
O O3 0.6779(2) 0.99953(8) 0.12360(17) 0.0321(5) Uani d . 1 . .
O O4 0.9323(2) 0.94450(9) 0.21843(18) 0.0364(5) Uani d . 1 . .
N N1 0.5850(3) 0.89908(9) 0.7715(2) 0.0275(6) Uani d . 1 . .
N N2 0.6902(3) 0.98702(10) 0.7444(2) 0.0215(6) Uani d . 1 . .
N N3 0.6539(4) 0.90121(12) 0.1483(2) 0.0287(6) Uani d . 1 . .
C C1 0.6280(3) 0.94856(12) 0.8083(3) 0.0251(7) Uani d . 1 . .
H H1 0.6136 0.9589 0.8907 0.030 Uiso calc R 1 . .
C C2 0.7069(3) 0.97998(11) 0.6192(2) 0.0195(6) Uani d . 1 . .
C C3 0.6686(3) 0.93016(10) 0.5563(2) 0.0189(6) Uani d . 1 . .
C C4 0.6775(3) 0.92372(10) 0.4284(2) 0.0197(6) Uani d . 1 . .
H H4 0.6451 0.8900 0.3849 0.024 Uiso calc R 1 . .
C C5 0.7329(3) 0.96583(11) 0.3640(2) 0.0197(6) Uani d . 1 . .
C C6 0.7786(3) 1.01539(10) 0.4309(3) 0.0205(6) Uani d . 1 . .
C C7 0.7605(3) 1.02315(10) 0.5543(3) 0.0203(6) Uani d . 1 . .
H H7 0.7844 1.0577 0.5953 0.024 Uiso calc R 1 . .
O O5 0.3012(2) 0.90969(8) 0.15126(19) 0.0310(5) Uani d . 1 . .
N N4 0.1638(3) 0.83042(10) 0.1039(3) 0.0398(7) Uani d . 1 . .
C C8 0.0491(4) 0.91005(12) -0.0279(3) 0.0350(8) Uani d . 1 . .
H H8A 0.0794 0.9485 -0.0322 0.053 Uiso calc R 1 . .
H H8B -0.0633 0.9074 -0.0124 0.053 Uiso calc R 1 . .
H H8C 0.0480 0.8921 -0.1103 0.053 Uiso calc R 1 . .
C C9 0.1766(4) 0.88256(13) 0.0817(3) 0.0353(8) Uani d . 1 . .
C C10 0.2902(4) 0.80452(13) 0.2124(3) 0.0485(9) Uani d . 1 . .
H H10A 0.3986 0.8021 0.1902 0.073 Uiso calc R 1 . .
H H10B 0.2519 0.7678 0.2274 0.073 Uiso calc R 1 . .
H H10C 0.3039 0.8265 0.2914 0.073 Uiso calc R 1 . .
C C11 0.0204(4) 0.79663(14) 0.0324(3) 0.0557(11) Uani d . 1 . .
H H11A -0.0418 0.8160 -0.0461 0.084 Uiso calc R 1 . .
H H11B -0.0550 0.7894 0.0882 0.084 Uiso calc R 1 . .
H H11C 0.0630 0.7620 0.0075 0.084 Uiso calc R 1 . .
O O6 0.2074(16) 0.7032(6) 0.7823(13) 0.030(2) Uani d P 0.582(18) A 1
N N5 0.4587(10) 0.7349(4) 0.8926(6) 0.031(2) Uani d P 0.582(18) A 1
C C12 0.2503(4) 0.80107(12) 0.7830(3) 0.0365(8) Uani d . 1 A 1
H H12A 0.3069 0.8145 0.7189 0.055 Uiso d PR 0.582(18) A 1
H H12B 0.2763 0.8249 0.8594 0.055 Uiso d PR 0.582(18) A 1
H H12C 0.1274 0.8007 0.7440 0.055 Uiso d PR 0.582(18) A 1
H H12D 0.2826 0.8135 0.7054 0.055 Uiso d PR 0.418(18) A 1
H H12E 0.2352 0.8327 0.8351 0.055 Uiso d PR 0.418(18) A 1
H H12F 0.1442 0.7806 0.7566 0.055 Uiso d PR 0.418(18) A 1
C C13 0.3049(12) 0.7419(5) 0.8214(7) 0.025(2) Uani d P 0.582(18) A 1
C C14 0.577(2) 0.7779(6) 0.9476(19) 0.039(3) Uani d P 0.582(18) A 1
H H14A 0.5301 0.8132 0.9132 0.059 Uiso calc PR 0.582(18) A 1
H H14B 0.6837 0.7717 0.9241 0.059 Uiso calc PR 0.582(18) A 1
H H14C 0.5986 0.7778 1.0426 0.059 Uiso calc PR 0.582(18) A 1
C C15 0.5077(4) 0.67715(13) 0.9299(3) 0.0446(9) Uani d . 1 A 1
H H15A 0.4511 0.6649 0.9954 0.067 Uiso d PR 0.582(18) A 1
H H15B 0.6304 0.6749 0.9660 0.067 Uiso d PR 0.582(18) A 1
H H15C 0.4736 0.6538 0.8527 0.067 Uiso d PR 0.582(18) A 1
H H15D 0.4754 0.6685 1.0100 0.067 Uiso d PR 0.418(18) A 1
H H15E 0.6168 0.6960 0.9518 0.067 Uiso d PR 0.418(18) A 1
H H15F 0.5174 0.6434 0.8832 0.067 Uiso d PR 0.418(18) A 1
O O7 0.248(3) 0.6938(8) 0.7573(19) 0.036(3) Uani d P 0.418(18) A 2
N N6 0.3880(17) 0.7667(5) 0.8636(9) 0.033(3) Uani d P 0.418(18) A 2
C C16 0.371(2) 0.7123(5) 0.8437(12) 0.032(4) Uani d P 0.418(18) A 2
C C17 0.533(3) 0.7924(10) 0.955(3) 0.063(8) Uani d P 0.418(18) A 2
H H17A 0.5635 0.7716 1.0363 0.094 Uiso d PR 0.418(18) A 2
H H17B 0.5043 0.8298 0.9729 0.094 Uiso d PR 0.418(18) A 2
H H17C 0.6292 0.7929 0.9162 0.094 Uiso d PR 0.418(18) A 2
H H1N 0.706(4) 1.0162(12) 0.776(3) 0.031(9) Uiso d . 1 . .
H H2N 0.697(4) 0.8701(13) 0.187(3) 0.041(10) Uiso d . 1 . .
H H3N 0.546(4) 0.9047(12) 0.137(3) 0.040(10) Uiso d . 1 . .

loop_
_atom_site_aniso_label
_atom_site_aniso_U_11
_atom_site_aniso_U_22
_atom_site_aniso_U_33
_atom_site_aniso_U_12
_atom_site_aniso_U_13
_atom_site_aniso_U_23
Cl1 0.0314(4) 0.0265(4) 0.0280(4) -0.0046(3) 0.0075(3) 0.0036(3)
S1 0.0337(5) 0.0215(4) 0.0259(4) -0.0019(4) 0.0107(4) -0.0002(3)
S2 0.0223(4) 0.0386(5) 0.0189(4) -0.0005(4) 0.0052(3) -0.0045(3)
O1 0.0433(14) 0.0351(12) 0.0332(12) -0.0194(11) 0.0107(11) -0.0067(10)
O2 0.0448(14) 0.0272(11) 0.0444(14) 0.0129(10) 0.0169(11) 0.0095(10)
O3 0.0330(13) 0.0418(12) 0.0198(11) 0.0004(10) 0.0036(9) 0.0048(9)
O4 0.0199(12) 0.0648(15) 0.0259(11) 0.0032(10) 0.0084(9) -0.0102(10)
N1 0.0322(15) 0.0275(14) 0.0246(13) -0.0023(12) 0.0106(11) -0.0001(11)
N2 0.0261(15) 0.0167(14) 0.0216(14) 0.0010(12) 0.0061(11) -0.0035(12)
N3 0.0243(18) 0.0359(17) 0.0237(14) 0.0013(14) 0.0025(13) -0.0092(13)
C1 0.0233(17) 0.0341(18) 0.0177(15) 0.0035(14) 0.0046(13) 0.0004(13)
C2 0.0180(16) 0.0241(16) 0.0149(14) 0.0040(13) 0.0016(12) -0.0016(12)
C3 0.0165(15) 0.0181(14) 0.0223(15) 0.0008(12) 0.0055(12) -0.0021(12)
C4 0.0162(16) 0.0179(15) 0.0234(15) 0.0005(12) 0.0026(12) -0.0068(12)
C5 0.0141(15) 0.0263(16) 0.0170(14) -0.0006(12) 0.0013(12) -0.0018(12)
C6 0.0139(15) 0.0204(15) 0.0258(16) 0.0015(12) 0.0028(12) 0.0026(12)
C7 0.0200(16) 0.0171(15) 0.0211(15) 0.0021(12) 0.0009(13) -0.0024(12)
O5 0.0272(12) 0.0276(11) 0.0373(12) -0.0051(10) 0.0066(10) -0.0117(10)
N4 0.0436(18) 0.0343(17) 0.0447(17) -0.0038(14) 0.0175(14) -0.0015(13)
C8 0.036(2) 0.0411(19) 0.0276(17) 0.0008(16) 0.0078(15) 0.0015(15)
C9 0.042(2) 0.035(2) 0.039(2) 0.0099(17) 0.0288(18) -0.0001(16)
C10 0.049(2) 0.036(2) 0.058(2) 0.0086(17) 0.010(2) 0.0145(17)
C11 0.054(3) 0.056(2) 0.057(2) -0.034(2) 0.015(2) -0.0084(19)
O6 0.027(5) 0.023(5) 0.036(4) -0.004(3) 0.003(3) 0.001(3)
N5 0.030(4) 0.028(5) 0.029(3) -0.013(4) 0.000(3) -0.001(3)
C12 0.048(2) 0.0283(18) 0.0331(18) 0.0088(16) 0.0103(16) 0.0038(14)
C13 0.031(5) 0.022(5) 0.025(4) -0.003(5) 0.014(3) -0.004(4)
C14 0.043(7) 0.034(8) 0.035(5) -0.020(6) 0.001(5) 0.001(6)
C15 0.038(2) 0.038(2) 0.049(2) 0.0049(17) -0.0038(17) 0.0163(17)
O7 0.032(8) 0.022(6) 0.044(8) -0.002(5) -0.007(5) -0.007(4)
N6 0.048(7) 0.024(6) 0.027(4) -0.008(6) 0.011(5) 0.001(4)
C16 0.048(9) 0.021(7) 0.032(7) -0.004(8) 0.019(7) -0.003(6)
C17 0.071(15) 0.034(10) 0.054(12) -0.005(8) -0.035(10) 0.007(8)

loop_
_atom_type_symbol
_atom_type_description
_atom_type_scat_dispersion_real
_atom_type_scat_dispersion_imag
_atom_type_scat_source
Cl Cl 0.1484 0.1585 'International Tables Vol C Tables 4.2.6.8 and 6.1.1.4'
S S 0.1246 0.1234 'International Tables Vol C Tables 4.2.6.8 and 6.1.1.4'
O O 0.0106 0.0060 'International Tables Vol C Tables 4.2.6.8 and 6.1.1.4'
N N 0.0061 0.0033 'International Tables Vol C Tables 4.2.6.8 and 6.1.1.4'
C C 0.0033 0.0016 'International Tables Vol C Tables 4.2.6.8 and 6.1.1.4'
H H 0.0000 0.0000 'International Tables Vol C Tables 4.2.6.8 and 6.1.1.4'

loop_
_geom_angle_atom_site_label_1
_geom_angle_atom_site_label_2
_geom_angle_atom_site_label_3
_geom_angle
O1 S1 O2 116.70(13)
O1 S1 N1 109.17(13)
O2 S1 N1 107.95(12)
O1 S1 C3 109.28(12)
O2 S1 C3 108.26(13)
N1 S1 C3 104.83(12)
O3 S2 O4 119.20(13)
O3 S2 N3 107.38(14)
O4 S2 N3 108.05(15)
O3 S2 C5 108.13(12)
O4 S2 C5 106.33(12)
N3 S2 C5 107.20(13)
C1 N1 S1 121.2(2)
C1 N2 C2 123.2(2)
C1 N2 H1N 117(2)
C2 N2 H1N 119(2)
S2 N3 H2N 115(2)
S2 N3 H3N 113(2)
H2N N3 H3N 115(3)
N1 C1 N2 128.1(3)
N1 C1 H1 116.0
N2 C1 H1 116.0
N2 C2 C3 120.4(2)
N2 C2 C7 120.3(2)
C3 C2 C7 119.3(2)
C2 C3 C4 120.5(2)
C2 C3 S1 119.8(2)
C4 C3 S1 119.50(19)
C5 C4 C3 120.7(2)
C5 C4 H4 119.7
C3 C4 H4 119.7
C4 C5 C6 118.2(2)
C4 C5 S2 119.8(2)
C6 C5 S2 121.9(2)
C7 C6 C5 121.5(2)
C7 C6 Cl1 117.8(2)
C5 C6 Cl1 120.7(2)
C6 C7 C2 119.7(2)
C6 C7 H7 120.2
C2 C7 H7 120.2
C9 N4 C11 123.1(3)
C9 N4 C10 119.2(3)
C11 N4 C10 117.5(3)
C9 C8 H8A 109.5
C9 C8 H8B 109.5
H8A C8 H8B 109.5
C9 C8 H8C 109.5
H8A C8 H8C 109.5
H8B C8 H8C 109.5
O5 C9 N4 119.5(3)
O5 C9 C8 120.2(3)
N4 C9 C8 120.3(3)
N4 C10 H10A 109.5
N4 C10 H10B 109.5
H10A C10 H10B 109.5
N4 C10 H10C 109.5
H10A C10 H10C 109.5
H10B C10 H10C 109.5
N4 C11 H11A 109.5
N4 C11 H11B 109.5
H11A C11 H11B 109.5
N4 C11 H11C 109.5
H11A C11 H11C 109.5
H11B C11 H11C 109.5
C13 N5 C14 125.8(14)
C13 N5 C15 115.5(12)
C14 N5 C15 118.4(8)
C13 C12 H12A 110.1
C13 C12 H12B 110.9
H12A C12 H12B 109.9
C13 C12 H12C 107.3
H12A C12 H12C 109.3
H12B C12 H12C 109.4
C13 C12 H12D 113.1
C13 C12 H12E 131.8
H12D C12 H12E 109.5
C13 C12 H12F 76.6
H12D C12 H12F 109.5
H12E C12 H12F 109.5
O6 C13 N5 122.4(15)
O6 C13 C12 121.0(9)
N5 C13 C12 116.6(12)
N5 C15 H15A 109.5
N5 C15 H15B 109.5
H15A C15 H15B 109.5
N5 C15 H15C 109.5
H15A C15 H15C 109.5
H15B C15 H15C 109.5
N5 C15 H15D 108.7
N5 C15 H15E 77.3
H15A C15 H15E 123.3
N5 C15 H15F 135.8
H15D C15 H15F 109.6
H15E C15 H15F 109.2
C16 N6 C17 124.0(18)
O7 C16 N6 120(2)
N6 C17 H17A 109.5
N6 C17 H17B 109.6
H17A C17 H17B 109.5
N6 C17 H17C 109.2
H17A C17 H17C 109.5
H17B C17 H17C 109.5

loop_
_geom_bond_atom_site_label_1
_geom_bond_atom_site_label_2
_geom_bond_distance
Cl1 C6 1.735(3)
S1 O1 1.436(2)
S1 O2 1.437(2)
S1 N1 1.619(2)
S1 C3 1.748(3)
S2 O3 1.4297(19)
S2 O4 1.431(2)
S2 N3 1.595(3)
S2 C5 1.786(3)
N1 C1 1.295(3)
N2 C1 1.339(3)
N2 C2 1.386(3)
N2 H1N 0.79(3)
N3 H2N 0.89(3)
N3 H3N 0.87(3)
C1 H1 0.9500
C2 C3 1.389(3)
C2 C7 1.397(4)
C3 C4 1.392(4)
C4 C5 1.381(4)
C4 H4 0.9500
C5 C6 1.409(4)
C6 C7 1.373(4)
C7 H7 0.9500
O5 C9 1.280(4)
N4 C9 1.310(4)
N4 C11 1.476(4)
N4 C10 1.477(4)
C8 C9 1.506(4)
C8 H8A 0.9800
C8 H8B 0.9800
C8 H8C 0.9800
C10 H10A 0.9800
C10 H10B 0.9800
C10 H10C 0.9800
C11 H11A 0.9800
C11 H11B 0.9800
C11 H11C 0.9800
O6 C13 1.24(2)
N5 C13 1.300(16)
N5 C14 1.45(2)
N5 C15 1.498(11)
C12 C13 1.541(12)
C12 H12A 0.9783
C12 H12B 0.9770
C12 H12C 0.9843
C12 H12D 0.9800
C12 H12E 0.9800
C12 H12F 0.9800
C14 H14A 0.9800
C14 H14B 0.9800
C14 H14C 0.9800
C15 H15A 0.9800
C15 H15B 0.9800
C15 H15C 0.9800
C15 H15D 0.9800
C15 H15E 0.9800
C15 H15F 0.9801
O7 C16 1.26(3)
N6 C16 1.35(2)
N6 C17 1.47(3)
C17 H17A 0.9800
C17 H17B 0.9800
C17 H17C 0.9800

loop_
_geom_hbond_atom_site_label_D
_geom_hbond_atom_site_label_H
_geom_hbond_atom_site_label_A
_geom_hbond_site_symmetry_A
_geom_hbond_distance_DH
_geom_hbond_distance_HA
_geom_hbond_distance_DA
_geom_hbond_angle_DHA
N3 H3N O5 . 0.87(3) 2.06(3) 2.909(4) 168(3)
N3 H2N O6 4_675 0.89(3) 2.05(3) 2.906(14) 159(3)
N2 H1N O5 3_676 0.79(3) 1.98(3) 2.759(3) 170(3)
N3 H2N O7 4_675 0.89(3) 1.74(4) 2.628(18) 171(3)

loop_
_geom_torsion_atom_site_label_1
_geom_torsion_atom_site_label_2
_geom_torsion_atom_site_label_3
_geom_torsion_atom_site_label_4
_geom_torsion
O1 S1 N1 C1 -132.9(2)
O2 S1 N1 C1 99.3(2)
C3 S1 N1 C1 -15.9(3)
S1 N1 C1 N2 7.4(4)
C2 N2 C1 N1 5.0(5)
C1 N2 C2 C3 -4.2(4)
C1 N2 C2 C7 175.1(3)
N2 C2 C3 C4 177.0(2)
C7 C2 C3 C4 -2.3(4)
N2 C2 C3 S1 -7.6(4)
C7 C2 C3 S1 173.1(2)
O1 S1 C3 C2 133.0(2)
O2 S1 C3 C2 -98.9(2)
N1 S1 C3 C2 16.1(3)
O1 S1 C3 C4 -51.5(2)
O2 S1 C3 C4 76.6(2)
N1 S1 C3 C4 -168.4(2)
C2 C3 C4 C5 3.4(4)
S1 C3 C4 C5 -172.1(2)
C3 C4 C5 C6 -0.5(4)
C3 C4 C5 S2 175.8(2)
O3 S2 C5 C4 132.3(2)
O4 S2 C5 C4 -98.6(2)
N3 S2 C5 C4 16.8(3)
O3 S2 C5 C6 -51.5(2)
O4 S2 C5 C6 77.7(2)
N3 S2 C5 C6 -167.0(2)
C4 C5 C6 C7 -3.4(4)
S2 C5 C6 C7 -179.7(2)
C4 C5 C6 Cl1 174.9(2)
S2 C5 C6 Cl1 -1.4(3)
C5 C6 C7 C2 4.5(4)
Cl1 C6 C7 C2 -173.8(2)
N2 C2 C7 C6 179.1(2)
C3 C2 C7 C6 -1.6(4)
C11 N4 C9 O5 177.2(3)
C10 N4 C9 O5 2.3(4)
C11 N4 C9 C8 -4.9(4)
C10 N4 C9 C8 -179.7(3)
C14 N5 C13 O6 -176.7(11)
C15 N5 C13 O6 -3.0(10)
C14 N5 C13 C12 5.5(12)
C15 N5 C13 C12 179.2(4)
C17 N6 C16 O7 -175.2(17)
